data_2224042
loop_
_publ_author_name
'Zhai, Hong'

_publ_section_title
;
 (1<i>H</i>-1,3-Benzimidazole-5,6-dicarboxylic
 acid)(5-carboxylato-1<i>H</i>-1,3-benzimidazole-6-carboxylic
 acid)silver(I) monohydrate
;
_journal_coeditor_code TK2558
_journal_issue 11
_journal_name_full 'Acta Crystallographica Section E'
_journal_page_first m1483
_journal_paper_doi 10.1107/S1600536809044535
_journal_volume 65
_journal_year 2009
_chemical_formula_iupac '[Ag (C9 H5 N2 O4) (C9 H6 N2 O4)], H2 O'
_chemical_formula_moiety 'C18 H11 Ag N4 O8, H2 O'
_chemical_formula_sum 'C18 H13.02 Ag N4 O9'
_chemical_formula_weight 537.37
_chemical_name_systematic
;
(1<i>H</i>-1,3-Benzimidazole-5,6-dicarboxylic
acid)(5-carboxylato-1<i>H</i>-1,3-benzimidazole-6-carboxylic acid)silver(I)
monohydrate
;
_space_group_IT_number 15
_symmetry_cell_setting monoclinic
_symmetry_space_group_name_Hall '-C 2yc'
_symmetry_space_group_name_H-M 'C 1 2/c 1'
_atom_sites_solution_hydrogens geom
_atom_sites_solution_primary direct
_atom_sites_solution_secondary difmap
_audit_creation_method SHELXL-97
_cell_angle_alpha 90
_cell_angle_beta 99.0460(10)
_cell_angle_gamma 90
_cell_formula_units_Z 8
_cell_length_a 28.483(3)
_cell_length_b 18.6398(17)
_cell_length_c 7.2251(7)
_cell_measurement_reflns_used 2071
_cell_measurement_temperature 298
_cell_measurement_theta_max 22.4
_cell_measurement_theta_min 2.4
_cell_volume 3788.2(6)
_computing_cell_refinement 'SAINT (Bruker, 2004)'
_computing_data_collection 'APEX2 (Bruker, 2004)'
_computing_data_reduction 'SAINT (Bruker, 2004)'
_computing_molecular_graphics 'XP in SHELXTL (Sheldrick, 2008)'
_computing_publication_material 'SHELXL97 (Sheldrick, 2008)'
_computing_structure_refinement 'SHELXL97 (Sheldrick, 2008)'
_computing_structure_solution 'SHELXS97 (Sheldrick, 2008)'
_diffrn_ambient_temperature 298
_diffrn_measured_fraction_theta_full 0.988
_diffrn_measured_fraction_theta_max 0.988
_diffrn_measurement_device_type 'Bruker APEXII area-detector'
_diffrn_measurement_method '\f and \w'
_diffrn_radiation_monochromator graphite
_diffrn_radiation_source 'fine-focus sealed tube'
_diffrn_radiation_type MoK\a
_diffrn_radiation_wavelength 0.71073
_diffrn_reflns_av_R_equivalents 0.044
_diffrn_reflns_av_sigmaI/netI 0.051
_diffrn_reflns_limit_h_max 35
_diffrn_reflns_limit_h_min -35
_diffrn_reflns_limit_k_max 22
_diffrn_reflns_limit_k_min -20
_diffrn_reflns_limit_l_max 7
_diffrn_reflns_limit_l_min -8
_diffrn_reflns_number 10329
_diffrn_reflns_theta_full 26.0
_diffrn_reflns_theta_max 26.0
_diffrn_reflns_theta_min 2.4
_exptl_absorpt_coefficient_mu 1.129
_exptl_absorpt_correction_T_max 0.807
_exptl_absorpt_correction_T_min 0.740
_exptl_absorpt_correction_type multi-scan
_exptl_absorpt_process_details '(SADABS; Sheldrick, 2004)'
_exptl_crystal_colour colourless
_exptl_crystal_density_diffrn 1.885
_exptl_crystal_density_method 'not measured'
_exptl_crystal_description block
_exptl_crystal_F_000 2145.0
_exptl_crystal_size_max 0.31
_exptl_crystal_size_mid 0.23
_exptl_crystal_size_min 0.19
_refine_diff_density_max 0.52
_refine_diff_density_min -0.59
_refine_ls_extinction_method none
_refine_ls_goodness_of_fit_ref 1.04
_refine_ls_hydrogen_treatment constr
_refine_ls_matrix_type full
_refine_ls_number_parameters 307
_refine_ls_number_reflns 3675
_refine_ls_number_restraints 18
_refine_ls_restrained_S_all 1.06
_refine_ls_R_factor_all 0.065
_refine_ls_R_factor_gt 0.039
_refine_ls_shift/su_max 0.001
_refine_ls_shift/su_mean 0.000
_refine_ls_structure_factor_coef Fsqd
_refine_ls_weighting_details 'calc w=1/[\s^2^(Fo^2^)+(0.04P)^2^] where P=(Fo^2^+2Fc^2^)/3'
_refine_ls_weighting_scheme calc
_refine_ls_wR_factor_gt 0.082
_refine_ls_wR_factor_ref 0.092
_reflns_number_gt 2572
_reflns_number_total 3675
_reflns_threshold_expression I>2\s(I)
_cod_data_source_file tk2558.cif
_cod_data_source_block I
_cod_original_sg_symbol_H-M 'C 2/c'
_cod_database_code 2224042
_cod_database_fobs_code 2224042

loop_
_symmetry_equiv_pos_as_xyz
'x, y, z'
'-x, y, -z+1/2'
'x+1/2, y+1/2, z'
'-x+1/2, y+1/2, -z+1/2'
'-x, -y, -z'
'x, -y, z-1/2'
'-x+1/2, -y+1/2, -z'
'x+1/2, -y+1/2, z-1/2'

loop_
_atom_site_type_symbol
_atom_site_label
_atom_site_fract_x
_atom_site_fract_y
_atom_site_fract_z
_atom_site_U_iso_or_equiv
_atom_site_adp_type
_atom_site_calc_flag
_atom_site_refinement_flags
_atom_site_occupancy
_atom_site_disorder_assembly
_atom_site_disorder_group
Ag Ag1 0.374338(11) 0.168833(16) 0.58373(5) 0.04290(14) Uani d . 1 . .
O O1 0.36561(10) -0.26003(15) 0.5821(5) 0.0606(10) Uani d . 1 . .
H H1 0.3710 -0.3049 0.5832 0.073 Uiso d R 1 . .
O O2 0.44076(10) -0.23159(15) 0.5698(5) 0.0547(9) Uani d . 1 . .
O O3 0.45996(10) -0.11508(16) 0.3045(4) 0.0470(8) Uani d . 1 . .
H H3 0.4863 -0.1056 0.2688 0.056 Uiso d PR 0.50 . .
O O4 0.50175(10) -0.08915(16) 0.5782(4) 0.0491(8) Uani d . 1 . .
H H4 0.5006 -0.0830 0.6940 0.059 Uiso d PR 0.50 . .
O O5 0.30757(10) 0.53188(16) 0.6824(5) 0.0548(9) Uani d . 1 . .
O O6 0.28554(11) 0.42025(16) 0.6978(5) 0.0580(10) Uani d . 1 . .
O O7 0.37366(11) 0.60136(15) 0.6187(5) 0.0538(9) Uani d . 1 . .
H H7 0.3493 0.5781 0.6386 0.065 Uiso d R 1 . .
O O8 0.44651(11) 0.58811(16) 0.5706(5) 0.0612(10) Uani d . 1 . .
N N1 0.33935(11) 0.07120(16) 0.6181(5) 0.0314(8) Uani d . 1 . .
N N2 0.28969(11) -0.01398(17) 0.6799(5) 0.0338(8) Uani d . 1 . .
H H2A 0.2646 -0.0338 0.7095 0.041 Uiso calc R 1 . .
N N3 0.41656(11) 0.25914(16) 0.5533(5) 0.0384(9) Uani d . 1 . .
N N4 0.47918(11) 0.32435(17) 0.5099(5) 0.0395(9) Uani d . 1 . .
H H4A 0.5071 0.3347 0.4871 0.047 Uiso calc R 1 . .
C C1 0.29744(13) 0.0560(2) 0.6672(6) 0.0354(10) Uani d . 1 . .
H H1A 0.2757 0.0908 0.6905 0.043 Uiso calc R 1 . .
C C2 0.32928(12) -0.0490(2) 0.6369(6) 0.0287(9) Uani d . 1 . .
C C3 0.36007(13) 0.00500(19) 0.5978(6) 0.0275(9) Uani d . 1 . .
C C4 0.40427(13) -0.01206(19) 0.5503(6) 0.0288(9) Uani d . 1 . .
H H4B 0.4251 0.0237 0.5247 0.035 Uiso calc R 1 . .
C C5 0.41601(13) -0.0831(2) 0.5424(6) 0.0301(9) Uani d . 1 . .
C C6 0.38460(13) -0.1378(2) 0.5819(6) 0.0293(9) Uani d . 1 . .
C C7 0.34103(14) -0.1213(2) 0.6295(6) 0.0349(10) Uani d . 1 . .
H H7A 0.3202 -0.1569 0.6557 0.042 Uiso calc R 1 . .
C C8 0.40022(15) -0.2145(2) 0.5758(6) 0.0366(10) Uani d . 1 . .
C C9 0.46214(15) -0.0985(2) 0.4738(7) 0.0392(11) Uani d . 1 . .
C C10 0.46025(15) 0.2587(2) 0.5131(7) 0.0428(11) Uani d . 1 . .
H H10A 0.4762 0.2170 0.4895 0.051 Uiso calc R 1 . .
C C11 0.44556(13) 0.3720(2) 0.5500(6) 0.0327(10) Uani d . 1 . .
C C12 0.40613(13) 0.3312(2) 0.5766(6) 0.0327(9) Uani d . 1 . .
C C13 0.36540(13) 0.3643(2) 0.6177(6) 0.0327(10) Uani d . 1 . .
H H13A 0.3396 0.3367 0.6393 0.039 Uiso calc R 1 . .
C C14 0.36314(13) 0.4380(2) 0.6266(6) 0.0321(10) Uani d . 1 . .
C C15 0.40400(14) 0.47992(19) 0.5986(6) 0.0314(9) Uani d . 1 . .
C C16 0.44451(14) 0.4463(2) 0.5622(6) 0.0352(10) Uani d . 1 . .
H H16A 0.4711 0.4732 0.5458 0.042 Uiso calc R 1 . .
C C17 0.40890(16) 0.5620(2) 0.5952(6) 0.0395(11) Uani d . 1 . .
C C18 0.31614(14) 0.4648(2) 0.6704(6) 0.0399(11) Uani d . 1 . .
O O1W 0.2366(4) 0.1989(7) 0.851(2) 0.126(5) Uani d PU 0.38 A 1
H H1C 0.2379 0.2042 0.9681 0.151 Uiso d PR 0.38 A 1
H H1D 0.2255 0.1565 0.8423 0.151 Uiso d PR 0.38 A 1
O O2W 0.2352(4) 0.2876(6) 0.5630(19) 0.108(4) Uani d PU 0.38 B 2
H H2C 0.2495 0.3257 0.6052 0.129 Uiso d PR 0.38 B 2
H H2D 0.2530 0.2509 0.5812 0.129 Uiso d PR 0.38 B 2
O O3W 0.2637(6) 0.2800(10) 0.809(3) 0.110(6) Uani d PU 0.25 C 3
H H3C 0.2702 0.3223 0.7767 0.131 Uiso d PR 0.25 C 3
H H3D 0.2564 0.2647 0.9111 0.131 Uiso d PR 0.25 C 3

loop_
_atom_site_aniso_label
_atom_site_aniso_U_11
_atom_site_aniso_U_22
_atom_site_aniso_U_33
_atom_site_aniso_U_12
_atom_site_aniso_U_13
_atom_site_aniso_U_23
Ag1 0.0433(2) 0.02077(18) 0.0675(3) -0.00497(15) 0.01755(17) 0.00033(16)
O1 0.0401(18) 0.0188(16) 0.126(3) -0.0020(13) 0.0233(19) 0.0014(17)
O2 0.0414(18) 0.0328(18) 0.096(3) 0.0092(14) 0.0283(17) 0.0062(17)
O3 0.0345(16) 0.059(2) 0.051(2) -0.0025(14) 0.0147(15) -0.0074(16)
O4 0.0297(16) 0.064(2) 0.054(2) -0.0008(15) 0.0076(15) 0.0002(16)
O5 0.0422(18) 0.0341(19) 0.093(3) 0.0100(14) 0.0259(18) -0.0047(17)
O6 0.0364(17) 0.0408(19) 0.104(3) -0.0013(15) 0.0317(18) -0.0021(18)
O7 0.0478(19) 0.0226(16) 0.096(3) 0.0029(14) 0.0256(19) 0.0006(16)
O8 0.049(2) 0.0314(19) 0.110(3) -0.0119(15) 0.032(2) -0.0032(18)
N1 0.0261(18) 0.0219(17) 0.047(2) -0.0002(14) 0.0087(15) -0.0005(15)
N2 0.0201(16) 0.033(2) 0.051(2) -0.0036(14) 0.0140(15) -0.0005(16)
N3 0.0298(18) 0.0201(18) 0.068(3) 0.0007(14) 0.0167(17) 0.0010(16)
N4 0.0279(18) 0.030(2) 0.066(3) 0.0014(15) 0.0215(17) 0.0003(17)
C1 0.028(2) 0.028(2) 0.051(3) 0.0021(18) 0.008(2) -0.0022(19)
C2 0.0202(19) 0.028(2) 0.039(3) -0.0009(16) 0.0099(17) -0.0025(18)
C3 0.0240(19) 0.022(2) 0.037(2) -0.0045(16) 0.0071(17) 0.0005(17)
C4 0.0220(19) 0.024(2) 0.042(3) -0.0034(16) 0.0110(18) 0.0015(17)
C5 0.024(2) 0.030(2) 0.037(3) -0.0024(17) 0.0052(17) 0.0002(18)
C6 0.031(2) 0.0189(19) 0.038(3) -0.0007(16) 0.0056(19) 0.0010(17)
C7 0.032(2) 0.026(2) 0.049(3) -0.0042(18) 0.012(2) 0.0023(19)
C8 0.035(2) 0.027(2) 0.052(3) 0.0037(19) 0.017(2) -0.0011(19)
C9 0.034(2) 0.029(2) 0.057(3) 0.0048(19) 0.013(2) -0.001(2)
C10 0.038(2) 0.026(2) 0.068(3) 0.0064(19) 0.018(2) -0.001(2)
C11 0.028(2) 0.025(2) 0.047(3) -0.0020(17) 0.0123(19) 0.0020(18)
C12 0.033(2) 0.022(2) 0.045(3) 0.0006(18) 0.0105(18) 0.0026(19)
C13 0.028(2) 0.024(2) 0.049(3) -0.0010(17) 0.0154(19) 0.0035(18)
C14 0.028(2) 0.028(2) 0.042(3) 0.0061(17) 0.0098(18) -0.0003(18)
C15 0.033(2) 0.021(2) 0.042(3) -0.0025(17) 0.0095(19) 0.0004(17)
C16 0.029(2) 0.026(2) 0.052(3) -0.0052(17) 0.013(2) 0.0035(19)
C17 0.045(3) 0.029(2) 0.045(3) -0.003(2) 0.011(2) -0.001(2)
C18 0.031(2) 0.035(3) 0.055(3) 0.001(2) 0.011(2) 0.000(2)
O1W 0.100(7) 0.111(7) 0.168(9) 0.017(6) 0.025(7) -0.013(7)
O2W 0.096(7) 0.071(6) 0.158(9) -0.017(6) 0.025(6) 0.000(6)
O3W 0.095(9) 0.102(9) 0.142(10) -0.019(7) 0.050(8) 0.029(8)

loop_
_atom_type_symbol
_atom_type_description
_atom_type_scat_dispersion_real
_atom_type_scat_dispersion_imag
_atom_type_scat_source
C C 0.0033 0.0016 'International Tables Vol C Tables 4.2.6.8 and 6.1.1.4'
H H 0.0000 0.0000 'International Tables Vol C Tables 4.2.6.8 and 6.1.1.4'
N N 0.0061 0.0033 'International Tables Vol C Tables 4.2.6.8 and 6.1.1.4'
O O 0.0106 0.0060 'International Tables Vol C Tables 4.2.6.8 and 6.1.1.4'
Ag Ag -0.8971 1.1015 'International Tables Vol C Tables 4.2.6.8 and 6.1.1.4'

loop_
_geom_angle_atom_site_label_1
_geom_angle_atom_site_label_2
_geom_angle_atom_site_label_3
_geom_angle_site_symmetry_1
_geom_angle_site_symmetry_3
_geom_angle
_geom_angle_publ_flag
N3 Ag1 N1 . . 173.32(12) ?
C8 O1 H1 . . 120.1 ?
C9 O3 H3 . . 109.5 ?
C9 O4 H4 . . 115.8 ?
C17 O7 H7 . . 114.2 ?
C1 N1 C3 . . 104.7(3) ?
C1 N1 Ag1 . . 132.6(3) ?
C3 N1 Ag1 . . 122.6(2) ?
C1 N2 C2 . . 107.4(3) ?
C1 N2 H2A . . 126.3 ?
C2 N2 H2A . . 126.3 ?
C10 N3 C12 . . 105.0(3) ?
C10 N3 Ag1 . . 126.3(3) ?
C12 N3 Ag1 . . 128.6(2) ?
C10 N4 C11 . . 107.0(3) ?
C10 N4 H4A . . 126.5 ?
C11 N4 H4A . . 126.5 ?
N2 C1 N1 . . 113.2(3) ?
N2 C1 H1A . . 123.4 ?
N1 C1 H1A . . 123.4 ?
N2 C2 C7 . . 132.6(3) ?
N2 C2 C3 . . 105.5(3) ?
C7 C2 C3 . . 121.9(3) ?
N1 C3 C2 . . 109.3(3) ?
N1 C3 C4 . . 130.2(3) ?
C2 C3 C4 . . 120.5(3) ?
C5 C4 C3 . . 117.8(3) ?
C5 C4 H4B . . 121.1 ?
C3 C4 H4B . . 121.1 ?
C4 C5 C6 . . 121.5(3) ?
C4 C5 C9 . . 115.5(3) ?
C6 C5 C9 . . 122.9(3) ?
C7 C6 C5 . . 120.9(3) ?
C7 C6 C8 . . 120.3(3) ?
C5 C6 C8 . . 118.8(3) ?
C6 C7 C2 . . 117.3(3) ?
C6 C7 H7A . . 121.3 ?
C2 C7 H7A . . 121.3 ?
O2 C8 O1 . . 124.2(4) ?
O2 C8 C6 . . 122.9(4) ?
O1 C8 C6 . . 112.9(3) ?
O3 C9 O4 . . 121.2(4) ?
O3 C9 C5 . . 117.2(4) ?
O4 C9 C5 . . 121.4(4) ?
N3 C10 N4 . . 113.2(3) ?
N3 C10 H10A . . 123.4 ?
N4 C10 H10A . . 123.4 ?
N4 C11 C16 . . 133.1(4) ?
N4 C11 C12 . . 106.3(3) ?
C16 C11 C12 . . 120.6(3) ?
C13 C12 N3 . . 131.1(3) ?
C13 C12 C11 . . 120.4(4) ?
N3 C12 C11 . . 108.5(3) ?
C14 C13 C12 . . 120.0(4) ?
C14 C13 H13A . . 120.0 ?
C12 C13 H13A . . 120.0 ?
C13 C14 C15 . . 119.3(3) ?
C13 C14 C18 . . 112.9(3) ?
C15 C14 C18 . . 127.8(4) ?
C16 C15 C14 . . 120.0(4) ?
C16 C15 C17 . . 111.7(3) ?
C14 C15 C17 . . 128.2(3) ?
C15 C16 C11 . . 119.6(3) ?
C15 C16 H16A . . 120.2 ?
C11 C16 H16A . . 120.2 ?
O8 C17 O7 . . 121.2(4) ?
O8 C17 C15 . . 119.1(4) ?
O7 C17 C15 . . 119.7(4) ?
O6 C18 O5 . . 119.8(4) ?
O6 C18 C14 . . 118.7(4) ?
O5 C18 C14 . . 121.5(4) ?
H1C O1W H1D . . 97.8 ?
H2C O2W H2D . . 112.1 ?
H3C O3W H3D . . 130.0 ?

loop_
_geom_bond_atom_site_label_1
_geom_bond_atom_site_label_2
_geom_bond_site_symmetry_2
_geom_bond_distance
_geom_bond_publ_flag
Ag1 N3 . 2.100(3) ?
Ag1 N1 . 2.108(3) ?
O1 C8 . 1.307(5) ?
O1 H1 . 0.8498 ?
O2 C8 . 1.205(5) ?
O3 C9 . 1.254(5) ?
O3 H3 . 0.8499 ?
O4 C9 . 1.267(5) ?
O4 H4 . 0.8500 ?
O5 C18 . 1.280(5) ?
O6 C18 . 1.242(5) ?
O7 C17 . 1.277(5) ?
O7 H7 . 0.8499 ?
O8 C17 . 1.215(5) ?
N1 C1 . 1.329(5) ?
N1 C3 . 1.385(5) ?
N2 C1 . 1.328(5) ?
N2 C2 . 1.380(4) ?
N2 H2A . 0.8600 ?
N3 C10 . 1.322(5) ?
N3 C12 . 1.391(5) ?
N4 C10 . 1.339(5) ?
N4 C11 . 1.370(5) ?
N4 H4A . 0.8600 ?
C1 H1A . 0.9300 ?
C2 C7 . 1.391(5) ?
C2 C3 . 1.393(5) ?
C3 C4 . 1.393(5) ?
C4 C5 . 1.369(5) ?
C4 H4B . 0.9300 ?
C5 C6 . 1.415(5) ?
C5 C9 . 1.503(5) ?
C6 C7 . 1.374(5) ?
C6 C8 . 1.500(5) ?
C7 H7A . 0.9300 ?
C10 H10A . 0.9300 ?
C11 C16 . 1.388(5) ?
C11 C12 . 1.394(5) ?
C12 C13 . 1.387(5) ?
C13 C14 . 1.378(5) ?
C13 H13A . 0.9300 ?
C14 C15 . 1.442(5) ?
C14 C18 . 1.508(5) ?
C15 C16 . 1.375(5) ?
C15 C17 . 1.536(5) ?
C16 H16A . 0.9300 ?
O1W H1C . 0.8500 ?
O1W H1D . 0.8501 ?
O2W H2C . 0.8501 ?
O2W H2D . 0.8501 ?
O3W H3C . 0.8496 ?
O3W H3D . 0.8496 ?

loop_
_geom_hbond_atom_site_label_D
_geom_hbond_atom_site_label_H
_geom_hbond_atom_site_label_A
_geom_hbond_site_symmetry_A
_geom_hbond_distance_DH
_geom_hbond_distance_HA
_geom_hbond_distance_DA
_geom_hbond_angle_DHA
O1 H1 O7 1_545 0.85 1.77 2.603(4) 168
O3 H3 O3 2_655 0.85 1.71 2.528(5) 162
O4 H4 O4 2_656 0.85 1.66 2.500(6) 168
O7 H7 O5 . 0.85 1.54 2.389(4) 176
N2 H2A O6 4_546 0.86 1.88 2.733(4) 173
N4 H4A O8 5_666 0.86 2.04 2.805(4) 148
